data_2228023
loop_
_publ_author_name
'\<St\<epni\<cka, Petr'
'C\'isa\<rov\'a, Ivana'

_publ_section_title
;
 <i>N</i>-(4-Bromophenyl)urea
;
_journal_coeditor_code SU2219
_journal_issue 11
_journal_name_full 'Acta Crystallographica Section E'
_journal_page_first o2879
_journal_paper_doi 10.1107/S1600536810041735
_journal_volume 66
_journal_year 2010
_chemical_formula_iupac 'C7 H7 Br N2 O'
_chemical_formula_moiety 'C7 H7 Br N2 O'
_chemical_formula_sum 'C7 H7 Br N2 O'
_chemical_formula_weight 215.06
_chemical_name_systematic
;
<i>N</i>-(4-Bromophenyl)urea
;
_space_group_IT_number 4
_symmetry_cell_setting monoclinic
_symmetry_space_group_name_Hall 'P 2yb'
_symmetry_space_group_name_H-M 'P 1 21 1'
_atom_sites_solution_hydrogens difmap
_atom_sites_solution_primary direct
_atom_sites_solution_secondary difmap
_audit_creation_method SHELXL-97
_cell_angle_alpha 90.00
_cell_angle_beta 97.994(3)
_cell_angle_gamma 90.00
_cell_formula_units_Z 2
_cell_length_a 4.6033(2)
_cell_length_b 5.3915(2)
_cell_length_c 15.9444(8)
_cell_measurement_reflns_used 4819
_cell_measurement_temperature 150(2)
_cell_measurement_theta_max 27.48
_cell_measurement_theta_min 1.00
_cell_volume 391.87(3)
_computing_cell_refinement 'HKL Scalepack (Otwinowski & Minor, 1997)'
_computing_data_collection 'COLLECT (Nonius, 2000)'
_computing_data_reduction 'HKL Denzo and Scalepack (Otwinowski & Minor, 1997)'
_computing_molecular_graphics 'PLATON (Spek, 2009)'
_computing_publication_material 'PLATON (Spek, 2009)'
_computing_structure_refinement 'SHELXL97 (Sheldrick, 2008)'
_computing_structure_solution 'SIR97 (Altomare <i>et al.</i>, 1999)'
_diffrn_ambient_temperature 150(2)
_diffrn_detector_area_resol_mean 9.091
_diffrn_measured_fraction_theta_full 0.999
_diffrn_measured_fraction_theta_max 0.999
_diffrn_measurement_device_type 'Nonius KappaCCD'
_diffrn_measurement_method '\w and \f scans to fill the Ewald sphere'
_diffrn_radiation_monochromator 'horizontally mounted graphite crystal'
_diffrn_radiation_source 'fine-focus sealed tube'
_diffrn_radiation_type MoK\a
_diffrn_radiation_wavelength 0.71073
_diffrn_reflns_av_R_equivalents 0.0365
_diffrn_reflns_av_sigmaI/netI 0.0304
_diffrn_reflns_limit_h_max 5
_diffrn_reflns_limit_h_min -5
_diffrn_reflns_limit_k_max 6
_diffrn_reflns_limit_k_min -6
_diffrn_reflns_limit_l_max 20
_diffrn_reflns_limit_l_min -20
_diffrn_reflns_number 5026
_diffrn_reflns_theta_full 27.45
_diffrn_reflns_theta_max 27.45
_diffrn_reflns_theta_min 2.58
_diffrn_standards_number 0
_exptl_absorpt_coefficient_mu 5.184
_exptl_absorpt_correction_T_max 0.475
_exptl_absorpt_correction_T_min 0.247
_exptl_absorpt_correction_type gaussian
_exptl_absorpt_process_details
;
(Coppens, 1970)
;
_exptl_crystal_colour colourless
_exptl_crystal_density_diffrn 1.823
_exptl_crystal_density_method 'not measured'
_exptl_crystal_description bar
_exptl_crystal_F_000 212
_exptl_crystal_size_max 0.40
_exptl_crystal_size_mid 0.20
_exptl_crystal_size_min 0.20
_refine_diff_density_max 0.303
_refine_diff_density_min -0.304
_refine_ls_abs_structure_details 'Flack (1983), 792 Friedel pairs'
_refine_ls_abs_structure_Flack -0.010(11)
_refine_ls_extinction_method none
_refine_ls_goodness_of_fit_ref 1.053
_refine_ls_hydrogen_treatment constr
_refine_ls_matrix_type full
_refine_ls_number_parameters 103
_refine_ls_number_reflns 1771
_refine_ls_number_restraints 1
_refine_ls_restrained_S_all 1.053
_refine_ls_R_factor_all 0.0250
_refine_ls_R_factor_gt 0.0234
_refine_ls_shift/su_max 0.001
_refine_ls_shift/su_mean 0.000
_refine_ls_structure_factor_coef Fsqd
_refine_ls_weighting_details 'calc w=1/[\s^2^(Fo^2^)+(0.0282P)^2^+0.0852P] where P=(Fo^2^+2Fc^2^)/3'
_refine_ls_weighting_scheme calc
_refine_ls_wR_factor_gt 0.0555
_refine_ls_wR_factor_ref 0.0562
_reflns_number_gt 1704
_reflns_number_total 1771
_reflns_threshold_expression I>2\s(I)
_cod_data_source_file su2219.cif
_cod_data_source_block I
_cod_original_sg_symbol_H-M 'P 21'
_cod_database_code 2228023
_cod_database_fobs_code 2228023

loop_
_symmetry_equiv_pos_as_xyz
'x, y, z'
'-x, y+1/2, -z'

loop_
_atom_site_type_symbol
_atom_site_label
_atom_site_fract_x
_atom_site_fract_y
_atom_site_fract_z
_atom_site_U_iso_or_equiv
_atom_site_adp_type
_atom_site_calc_flag
_atom_site_refinement_flags
_atom_site_occupancy
_atom_site_disorder_assembly
_atom_site_disorder_group
Br Br1 0.54956(5) 1.31775(8) 0.426555(13) 0.03508(9) Uani d . 1 . .
O O1 0.4501(4) 0.5276(3) 0.08842(11) 0.0251(4) Uani d . 1 . .
N N1 0.9049(5) 0.6438(4) 0.15212(14) 0.0268(4) Uani d . 1 . .
H H1N 1.1016 0.6285 0.1545 0.039(9) Uiso d R 1 . .
N N2 0.8539(5) 0.3758(4) 0.03989(15) 0.0288(6) Uani d . 1 . .
H H2N 0.7282 0.3042 -0.0015 0.042(8) Uiso d R 1 . .
H H3N 1.0526 0.3368 0.0491 0.046(8) Uiso d R 1 . .
C C1 0.8105(5) 0.7986(7) 0.21549(13) 0.0240(5) Uani d . 1 . .
C C2 0.5960(6) 0.9794(5) 0.19521(16) 0.0291(6) Uani d . 1 . .
H H2 0.5049 0.9971 0.1397 0.035 Uiso calc R 1 . .
C C3 0.5192(7) 1.1329(5) 0.25844(16) 0.0313(6) Uani d . 1 . .
H H3 0.3768 1.2546 0.2454 0.038 Uiso calc R 1 . .
C C4 0.6548(6) 1.1045(5) 0.34067(16) 0.0267(5) Uani d . 1 . .
C C5 0.8670(6) 0.9267(5) 0.36161(17) 0.0316(6) Uani d . 1 . .
H H5 0.9570 0.9095 0.4172 0.038 Uiso calc R 1 . .
C C6 0.9445(6) 0.7738(5) 0.29848(16) 0.0329(7) Uani d . 1 . .
H H6 1.0880 0.6532 0.3119 0.039 Uiso calc R 1 . .
C C7 0.7229(6) 0.5154(4) 0.09379(15) 0.0219(5) Uani d . 1 . .

loop_
_atom_site_aniso_label
_atom_site_aniso_U_11
_atom_site_aniso_U_22
_atom_site_aniso_U_33
_atom_site_aniso_U_12
_atom_site_aniso_U_13
_atom_site_aniso_U_23
Br1 0.04673(17) 0.03249(14) 0.02688(12) 0.00234(17) 0.00808(9) -0.00465(14)
O1 0.0148(9) 0.0297(10) 0.0307(9) 0.0013(7) 0.0031(7) -0.0010(7)
N1 0.0152(11) 0.0337(11) 0.0315(11) 0.0002(8) 0.0035(8) -0.0076(9)
N2 0.0182(10) 0.0353(16) 0.0335(11) -0.0008(9) 0.0057(9) -0.0104(9)
C1 0.0215(11) 0.0243(13) 0.0269(10) -0.0023(14) 0.0063(8) -0.0016(13)
C2 0.0344(15) 0.0267(13) 0.0253(12) 0.0053(11) 0.0013(10) 0.0022(10)
C3 0.0391(16) 0.0250(12) 0.0299(13) 0.0075(12) 0.0051(12) 0.0010(11)
C4 0.0304(14) 0.0250(12) 0.0263(12) -0.0044(11) 0.0092(11) -0.0033(10)
C5 0.0319(15) 0.0357(12) 0.0256(12) 0.0017(12) -0.0018(11) 0.0001(10)
C6 0.0268(13) 0.037(2) 0.0330(12) 0.0058(12) -0.0016(10) -0.0023(11)
C7 0.0189(12) 0.0221(11) 0.0246(11) 0.0009(9) 0.0025(9) 0.0012(9)

loop_
_atom_type_symbol
_atom_type_description
_atom_type_scat_dispersion_real
_atom_type_scat_dispersion_imag
_atom_type_scat_source
C C 0.0033 0.0016 'International Tables Vol C Tables 4.2.6.8 and 6.1.1.4'
H H 0.0000 0.0000 'International Tables Vol C Tables 4.2.6.8 and 6.1.1.4'
N N 0.0061 0.0033 'International Tables Vol C Tables 4.2.6.8 and 6.1.1.4'
O O 0.0106 0.0060 'International Tables Vol C Tables 4.2.6.8 and 6.1.1.4'
Br Br -0.2901 2.4595 'International Tables Vol C Tables 4.2.6.8 and 6.1.1.4'

loop_
_exptl_crystal_face_index_h
_exptl_crystal_face_index_k
_exptl_crystal_face_index_l
_exptl_crystal_face_perp_dist
0 0 1 0.060
0 0 -1 0.100
14 1 -7 0.081
-2 0 1 0.100
0 -1 0 0.197
0 1 0 0.242
-2 -5 1 0.192
-1 0 5 0.083

loop_
_geom_angle_atom_site_label_1
_geom_angle_atom_site_label_2
_geom_angle_atom_site_label_3
_geom_angle_site_symmetry_1
_geom_angle_site_symmetry_3
_geom_angle
_geom_angle_publ_flag
C7 N1 C1 . . 124.5(2) ?
C7 N1 H1N . . 120.2 ?
C1 N1 H1N . . 115.2 ?
C7 N2 H2N . . 114.1 ?
C7 N2 H3N . . 122.9 ?
H2N N2 H3N . . 122.4 ?
C6 C1 C2 . . 119.7(3) ?
C6 C1 N1 . . 118.8(3) ?
C2 C1 N1 . . 121.4(2) ?
C3 C2 C1 . . 119.5(2) ?
C3 C2 H2 . . 120.2 ?
C1 C2 H2 . . 120.2 ?
C4 C3 C2 . . 119.8(2) ?
C4 C3 H3 . . 120.1 ?
C2 C3 H3 . . 120.1 ?
C5 C4 C3 . . 121.3(2) ?
C5 C4 Br1 . . 119.3(2) ?
C3 C4 Br1 . . 119.37(19) ?
C4 C5 C6 . . 118.9(2) ?
C4 C5 H5 . . 120.5 ?
C6 C5 H5 . . 120.5 ?
C5 C6 C1 . . 120.7(3) ?
C5 C6 H6 . . 119.7 ?
C1 C6 H6 . . 119.7 ?
O1 C7 N2 . . 121.4(2) ?
O1 C7 N1 . . 122.8(2) ?
N2 C7 N1 . . 115.8(2) ?

loop_
_geom_bond_atom_site_label_1
_geom_bond_atom_site_label_2
_geom_bond_site_symmetry_2
_geom_bond_distance
_geom_bond_publ_flag
Br1 C4 . 1.901(2) ?
O1 C7 . 1.249(3) ?
N1 C7 . 1.353(3) ?
N1 C1 . 1.424(4) ?
N1 H1N . 0.9044 ?
N2 C7 . 1.346(3) ?
N2 H2N . 0.9014 ?
N2 H3N . 0.9301 ?
C1 C6 . 1.386(3) ?
C1 C2 . 1.393(4) ?
C2 C3 . 1.388(4) ?
C2 H2 . 0.9300 ?
C3 C4 . 1.380(4) ?
C3 H3 . 0.9300 ?
C4 C5 . 1.376(4) ?
C5 C6 . 1.386(4) ?
C5 H5 . 0.9300 ?
C6 H6 . 0.9300 ?

loop_
_geom_hbond_atom_site_label_D
_geom_hbond_atom_site_label_H
_geom_hbond_atom_site_label_A
_geom_hbond_site_symmetry_D
_geom_hbond_site_symmetry_H
_geom_hbond_site_symmetry_A
_geom_hbond_distance_DH
_geom_hbond_distance_HA
_geom_hbond_distance_DA
_geom_hbond_angle_DHA
_geom_hbond_publ_flag
N1 H1N O1 . . 1_655 0.90 2.11 2.904(3) 146 yes
N2 H2N O1 . . 2_645 0.90 2.12 2.979(3) 158 yes
N2 H3N O1 . . 1_655 0.93 2.12 2.865(3) 137 yes

loop_
_geom_torsion_atom_site_label_1
_geom_torsion_atom_site_label_2
_geom_torsion_atom_site_label_3
_geom_torsion_atom_site_label_4
_geom_torsion_site_symmetry_1
_geom_torsion_site_symmetry_2
_geom_torsion_site_symmetry_3
_geom_torsion_site_symmetry_4
_geom_torsion
_geom_torsion_publ_flag
C7 N1 C1 C6 . . . . 132.2(3) ?
C7 N1 C1 C2 . . . . -50.3(4) ?
C6 C1 C2 C3 . . . . 0.1(4) ?
N1 C1 C2 C3 . . . . -177.4(3) ?
C1 C2 C3 C4 . . . . -0.3(4) ?
C2 C3 C4 C5 . . . . 0.3(4) ?
C2 C3 C4 Br1 . . . . 179.5(2) ?
C3 C4 C5 C6 . . . . -0.1(4) ?
Br1 C4 C5 C6 . . . . -179.3(2) ?
C4 C5 C6 C1 . . . . -0.1(4) ?
C2 C1 C6 C5 . . . . 0.1(4) ?
N1 C1 C6 C5 . . . . 177.6(3) ?
C1 N1 C7 O1 . . . . 2.4(4) ?
C1 N1 C7 N2 . . . . -179.0(3) ?

loop_
_cod_related_entry_id
_cod_related_entry_database
_cod_related_entry_code
1 ChemSpider 15262
